data_4037063
loop_
_publ_author_name
'Tan, Shen H.'
'Banwell, Martin G.'
'Willis, Anthony C.'

_publ_section_title
;
 A Formal Total Synthesis of (+-)-Kopsihainanine A Using a Raney-Cobalt
 Mediated Reductive Cyclization Route to Polyhydroquinolines.
;
_journal_issue 17
_journal_name_full 'The Journal of organic chemistry'
_journal_page_first 8022
_journal_page_last 8028
_journal_paper_doi 10.1021/acs.joc.6b01400
_journal_volume 81
_journal_year 2016
_chemical_compound_source local
_chemical_formula_moiety 'C17 H22 N2 O'
_chemical_formula_sum 'C17 H22 N2 O'
_chemical_formula_weight 270.37
_space_group_IT_number 29
_space_group_name_Hall 'P 2c -2ac'
_space_group_name_H-M_alt 'P c a 21'
_symmetry_cell_setting orthorhombic
_symmetry_space_group_name_H-M 'P c a 21'
_atom_sites_solution_hydrogens geom
_atom_sites_solution_primary direct
_audit_creation_date 12-10-18
_audit_creation_method CRYSTALS_ver_14.11
_audit_update_record
;
2012-10-18 - Report on C17 H22 N2 O
             by Anthony C. Willis
             for  Shen H. Tan and Martin Banwell

2012-10-18 - passes most checkcif tests 

;
_cell_angle_alpha 90
_cell_angle_beta 90
_cell_angle_gamma 90
_cell_formula_units_Z 4
_cell_length_a 23.7420(5)
_cell_length_b 7.5924(1)
_cell_length_c 7.8870(2)
_cell_measurement_reflns_used 31705
_cell_measurement_temperature 200
_cell_measurement_theta_max 27.5
_cell_measurement_theta_min 2.6
_cell_volume 1421.70(5)
_computing_cell_refinement 'DENZO/SCALEPACK (Otwinowski & Minor, 1997)'
_computing_data_collection 'COLLECT (Nonius, 2001).'
_computing_data_reduction 'DENZO/SCALEPACK (Otwinowski & Minor, 1997)'
_computing_molecular_graphics
;  
ORTEP-II (Johnson 1976) in teXsan (MSC, 1992-1997) 
;
_computing_publication_material 'CRYSTALS (Betteridge et al., 2003)'
_computing_structure_refinement 'CRYSTALS (Betteridge et al., 2003)'
_computing_structure_solution 'SIR92 (Altomare et al., 1994)'
_diffrn_ambient_temperature 200
_diffrn_measured_fraction_theta_full 0.996
_diffrn_measured_fraction_theta_max 0.996
_diffrn_measurement_device Area
_diffrn_measurement_device_type 'Nonius KappaCCD'
_diffrn_measurement_method ' \f and \w scans with CCD '
_diffrn_radiation_monochromator graphite
_diffrn_radiation_type 'Mo K\a'
_diffrn_radiation_wavelength 0.71073
_diffrn_reflns_av_R_equivalents 0.038
_diffrn_reflns_limit_h_max 30
_diffrn_reflns_limit_h_min -30
_diffrn_reflns_limit_k_max 9
_diffrn_reflns_limit_k_min -9
_diffrn_reflns_limit_l_max 10
_diffrn_reflns_limit_l_min -10
_diffrn_reflns_number 18220
_diffrn_reflns_theta_full 27.462
_diffrn_reflns_theta_max 27.462
_diffrn_reflns_theta_min 2.683
_diffrn_standards_number 0
_exptl_absorpt_coefficient_mu 0.079
_exptl_absorpt_correction_T_max 0.986
_exptl_absorpt_correction_T_min 0.978
_exptl_absorpt_correction_type integration
_exptl_absorpt_process_details
;
via Gaussian method (Coppens, 1970) implemented in maXus (2000)
;
_exptl_crystal_colour colourless
_exptl_crystal_density_diffrn 1.263
_exptl_crystal_density_method 'not measured'
_exptl_crystal_description block
_exptl_crystal_F_000 584
_exptl_crystal_size_max 0.320
_exptl_crystal_size_mid 0.230
_exptl_crystal_size_min 0.220
_refine_diff_density_max 0.13
_refine_diff_density_min -0.15
_refine_ls_extinction_method None
_refine_ls_goodness_of_fit_ref 0.9888
_refine_ls_hydrogen_treatment refxyz
_refine_ls_matrix_type full
_refine_ls_number_parameters 247
_refine_ls_number_reflns 1740
_refine_ls_number_restraints 1
_refine_ls_R_factor_all 0.0351
_refine_ls_R_factor_gt 0.0298
_refine_ls_shift/su_max 0.0060846
_refine_ls_shift/su_mean 0.0007383
_refine_ls_structure_factor_coef Fsqd
_refine_ls_weighting_details
;
 Method= Modified Sheldrick 
 w=1/[\s^2^(F^2^) + ( 0.04P)^2^ + 0.23P] 
 ,where P=(max(Fo^2^,0) + 2Fc^2^)/3 
;
_refine_ls_weighting_scheme calc
_refine_ls_wR_factor_all 0.0739
_refine_ls_wR_factor_gt 0.0715
_refine_ls_wR_factor_ref 0.0739
_reflns_limit_h_max 30
_reflns_limit_h_min 0
_reflns_limit_k_max 9
_reflns_limit_k_min 0
_reflns_limit_l_max 10
_reflns_limit_l_min 0
_reflns_number_gt 1582
_reflns_number_total 1740
_reflns_threshold_expression I>2.0\s(I)
_oxford_diffrn_Wilson_B_factor 2.90
_oxford_diffrn_Wilson_scale 1.14
_oxford_refine_ls_r_factor_ref 0.0351
_oxford_refine_ls_scale 0.933(4)
_oxford_reflns_number_all 1740
_oxford_reflns_threshold_expression_ref I>-10.0\s(I)
_oxford_structure_analysis_title 'transform axes for std sp gp'
_cod_data_source_file jo6b01400_si_003.cif
_cod_data_source_block ban1239
_cod_depositor_comments
;
The following automatic conversions were performed:

data item '_symmetry_cell_setting' value 'Orthorhombic' was changed
to 'orthorhombic' in accordance with the
/home/saulius/struct/COD-crude-data/automatic-downloads/DataCite-retrospective/ACS/depositions/lib/dictionaries/cif_core.dic
dictionary named 'cif_core.dic' version 2.4.2 last updated on
2011-04-26.

Automatic conversion script
Id: cif_fix_values 6909 2019-04-08 15:41:33Z antanas 
;
_cod_original_sg_symbol_H-M 'P c a 21 '
_cod_database_code 4037063

loop_
_symmetry_equiv_pos_as_xyz
x,y,z
-x+1/2,y,z+1/2
x+1/2,-y,z
-x,-y,z+1/2

loop_
_atom_site_label
_atom_site_type_symbol
_atom_site_fract_x
_atom_site_fract_y
_atom_site_fract_z
_atom_site_U_iso_or_equiv
_atom_site_occupancy
_atom_site_adp_type
N1 N 0.71943(7) 0.6966(2) 0.3100(3) 0.0415 1.0000 Uani
C2 C 0.69691(8) 0.7751(2) 0.1692(3) 0.0362 1.0000 Uani
C3 C 0.71135(8) 0.9340(3) 0.0919(3) 0.0414 1.0000 Uani
C4 C 0.68193(9) 0.9835(2) -0.0514(3) 0.0444 1.0000 Uani
C5 C 0.63915(8) 0.8761(3) -0.1162(3) 0.0432 1.0000 Uani
C6 C 0.62436(8) 0.7186(2) -0.0385(3) 0.0377 1.0000 Uani
C7 C 0.65298(7) 0.6647(2) 0.1079(3) 0.0313 1.0000 Uani
C8 C 0.65000(7) 0.5167(2) 0.2216(3) 0.0304 1.0000 Uani
C9 C 0.61486(7) 0.3507(2) 0.2219(3) 0.0282 1.0000 Uani
N10 N 0.55881(6) 0.37104(19) 0.1436(2) 0.0294 1.0000 Uani
C11 C 0.52985(8) 0.1986(3) 0.1347(3) 0.0379 1.0000 Uani
C12 C 0.52731(9) 0.0968(3) 0.3008(3) 0.0406 1.0000 Uani
C13 C 0.58536(8) 0.0862(2) 0.3832(3) 0.0368 1.0000 Uani
C14 C 0.61273(7) 0.2697(2) 0.4033(3) 0.0294 1.0000 Uani
C15 C 0.67379(8) 0.2484(3) 0.4661(3) 0.0369 1.0000 Uani
C16 C 0.70426(8) 0.4246(3) 0.4886(3) 0.0434 1.0000 Uani
C17 C 0.69112(7) 0.5408(3) 0.3419(3) 0.0365 1.0000 Uani
C18 C 0.57842(8) 0.3870(2) 0.5245(3) 0.0304 1.0000 Uani
C19 C 0.57816(8) 0.3268(3) 0.7086(3) 0.0369 1.0000 Uani
O20 O 0.53692(6) 0.4235(2) 0.7986(2) 0.0387 1.0000 Uani
H11 H 0.7472(12) 0.736(3) 0.379(4) 0.0524 1.0000 Uiso
H101 H 0.5389(9) 0.451(3) 0.203(3) 0.0348 1.0000 Uiso
H201 H 0.5431(11) 0.411(3) 0.900(4) 0.0576 1.0000 Uiso
H31 H 0.7432(11) 1.004(3) 0.137(3) 0.0493 1.0000 Uiso
H41 H 0.6914(9) 1.105(3) -0.119(4) 0.0523 1.0000 Uiso
H51 H 0.6199(10) 0.910(3) -0.218(4) 0.0522 1.0000 Uiso
H61 H 0.5934(9) 0.641(3) -0.087(3) 0.0451 1.0000 Uiso
H91 H 0.6351(8) 0.259(3) 0.149(3) 0.0314 1.0000 Uiso
H111 H 0.5514(9) 0.118(3) 0.054(3) 0.0438 1.0000 Uiso
H112 H 0.4918(9) 0.227(3) 0.090(3) 0.0448 1.0000 Uiso
H121 H 0.5123(9) -0.031(3) 0.281(3) 0.0487 1.0000 Uiso
H122 H 0.5013(9) 0.155(3) 0.381(3) 0.0477 1.0000 Uiso
H131 H 0.6095(9) 0.013(3) 0.309(3) 0.0432 1.0000 Uiso
H132 H 0.5829(9) 0.026(3) 0.498(3) 0.0433 1.0000 Uiso
H151 H 0.6930(8) 0.171(3) 0.376(3) 0.0425 1.0000 Uiso
H152 H 0.6744(9) 0.185(3) 0.574(3) 0.0437 1.0000 Uiso
H161 H 0.7471(12) 0.409(2) 0.492(4) 0.0512 1.0000 Uiso
H162 H 0.6914(9) 0.489(3) 0.602(4) 0.0506 1.0000 Uiso
H181 H 0.5915(8) 0.508(3) 0.524(3) 0.0356 1.0000 Uiso
H182 H 0.5395(9) 0.392(3) 0.488(3) 0.0370 1.0000 Uiso
H191 H 0.6177(10) 0.345(3) 0.755(3) 0.0437 1.0000 Uiso
H192 H 0.5688(9) 0.194(3) 0.712(3) 0.0454 1.0000 Uiso

loop_
_atom_site_aniso_label
_atom_site_aniso_U_11
_atom_site_aniso_U_22
_atom_site_aniso_U_33
_atom_site_aniso_U_23
_atom_site_aniso_U_13
_atom_site_aniso_U_12
N1 0.0377(8) 0.0530(10) 0.0339(8) -0.0029(8) -0.0044(7) -0.0140(7)
C2 0.0340(8) 0.0416(10) 0.0329(10) -0.0057(8) 0.0075(7) -0.0024(7)
C3 0.0430(10) 0.0388(10) 0.0423(11) -0.0065(9) 0.0127(9) -0.0066(8)
C4 0.0484(11) 0.0365(9) 0.0482(12) 0.0023(10) 0.0155(10) 0.0017(8)
C5 0.0457(10) 0.0429(11) 0.0409(11) 0.0090(9) 0.0014(10) 0.0053(8)
C6 0.0386(9) 0.0387(9) 0.0359(9) 0.0036(9) 0.0012(9) 0.0004(8)
C7 0.0298(8) 0.0356(8) 0.0284(9) -0.0025(7) 0.0043(7) 0.0000(7)
C8 0.0294(8) 0.0373(9) 0.0245(7) -0.0010(8) 0.0015(7) -0.0008(7)
C9 0.0292(8) 0.0343(8) 0.0211(7) -0.0007(7) 0.0009(7) 0.0020(6)
N10 0.0312(7) 0.0346(8) 0.0223(7) -0.0009(6) -0.0014(6) -0.0005(6)
C11 0.0405(9) 0.0445(10) 0.0289(9) -0.0004(8) -0.0032(8) -0.0109(8)
C12 0.0447(10) 0.0430(10) 0.0341(10) 0.0019(9) 0.0010(9) -0.0110(8)
C13 0.0471(10) 0.0344(9) 0.0291(9) 0.0039(8) 0.0037(9) 0.0011(8)
C14 0.0306(8) 0.0342(8) 0.0233(8) 0.0015(7) 0.0002(7) 0.0021(7)
C15 0.0362(9) 0.0452(10) 0.0293(9) 0.0035(9) -0.0025(8) 0.0087(8)
C16 0.0361(10) 0.0594(12) 0.0346(11) 0.0048(10) -0.0091(8) -0.0031(9)
C17 0.0322(8) 0.0469(10) 0.0304(9) -0.0001(8) -0.0007(7) -0.0056(8)
C18 0.0336(9) 0.0360(9) 0.0215(8) 0.0003(7) 0.0001(7) 0.0046(7)
C19 0.0445(10) 0.0425(10) 0.0236(8) 0.0032(8) 0.0017(8) 0.0086(8)
O20 0.0398(7) 0.0558(8) 0.0205(6) 0.0016(6) 0.0002(5) 0.0104(6)

loop_
_atom_type_symbol
_atom_type_scat_dispersion_real
_atom_type_scat_dispersion_imag
_atom_type_scat_Cromer_Mann_a1
_atom_type_scat_Cromer_Mann_b1
_atom_type_scat_Cromer_Mann_a2
_atom_type_scat_Cromer_Mann_b2
_atom_type_scat_Cromer_Mann_a3
_atom_type_scat_Cromer_Mann_b3
_atom_type_scat_Cromer_Mann_a4
_atom_type_scat_Cromer_Mann_b4
_atom_type_scat_Cromer_Mann_c
_atom_type_scat_source
C 0.0033 0.0016 2.3100 20.8439 1.0200 10.2075 1.5886 0.5687 0.8650 51.6512 0.2156 'International Tables Vol C 4.2.6.8 and 6.1.1.4'
H 0.0000 0.0000 0.4930 10.5109 0.3229 26.1257 0.1402 3.1424 0.0408 57.7998 0.0030 'International Tables Vol C 4.2.6.8 and 6.1.1.4'
N 0.0061 0.0033 12.2126 0.0057 3.1322 9.8933 2.0125 28.9975 1.1663 0.5826 -11.5290 'International Tables Vol C 4.2.6.8 and 6.1.1.4'
O 0.0106 0.0060 3.0485 13.2771 2.2868 5.7011 1.5463 0.3239 0.8670 32.9089 0.2508 'International Tables Vol C 4.2.6.8 and 6.1.1.4'

loop_
_exptl_crystal_face_index_h
_exptl_crystal_face_index_k
_exptl_crystal_face_index_l
_exptl_crystal_face_perp_dist
0 1 0 0.150
0 -1 0 0.170
3 0 -1 0.118
-3 0 1 0.111
-3 0 -1 0.146
3 0 1 0.072
0 0 1 0.080
0 0 -1 0.150
0 -1 -3 0.113
-1 0 0 0.150

loop_
_geom_angle_atom_site_label_1
_geom_angle_atom_site_label_2
_geom_angle_atom_site_label_3
_geom_angle
_geom_angle_publ_flag
C2 N1 C17 109.28(15) yes
C2 N1 H11 128.9(15) no
C17 N1 H11 121.7(15) no
N1 C2 C3 129.44(18) yes
N1 C2 C7 107.76(15) yes
C3 C2 C7 122.80(19) yes
C2 C3 C4 117.98(19) yes
C2 C3 H31 119.7(13) no
C4 C3 H31 122.3(13) no
C3 C4 C5 120.50(19) yes
C3 C4 H41 121.8(13) no
C5 C4 H41 117.7(13) no
C4 C5 C6 121.6(2) yes
C4 C5 H51 119.6(14) no
C6 C5 H51 118.8(14) no
C5 C6 C7 119.52(19) yes
C5 C6 H61 121.0(13) no
C7 C6 H61 119.4(13) no
C2 C7 C6 117.59(17) yes
C2 C7 C8 106.53(16) yes
C6 C7 C8 135.87(17) yes
C7 C8 C9 132.76(16) yes
C7 C8 C17 106.95(15) yes
C9 C8 C17 120.15(17) yes
C8 C9 N10 114.22(14) yes
C8 C9 C14 110.39(14) yes
N10 C9 C14 113.34(14) yes
C8 C9 H91 107.8(11) no
N10 C9 H91 105.1(11) no
C14 C9 H91 105.3(12) no
C9 N10 C11 110.26(14) yes
C9 N10 H101 109.1(13) no
C11 N10 H101 112.2(13) no
N10 C11 C12 115.25(15) yes
N10 C11 H111 109.1(12) no
C12 C11 H111 104.7(13) no
N10 C11 H112 104.4(12) no
C12 C11 H112 112.4(14) no
H111 C11 H112 111.1(19) no
C11 C12 C13 110.98(16) yes
C11 C12 H121 111.1(14) no
C13 C12 H121 108.7(12) no
C11 C12 H122 110.4(14) no
C13 C12 H122 108.4(13) no
H121 C12 H122 107.2(18) no
C12 C13 C14 112.05(15) yes
C12 C13 H131 107.5(13) no
C14 C13 H131 108.7(12) no
C12 C13 H132 110.6(12) no
C14 C13 H132 109.9(13) no
H131 C13 H132 108.0(19) no
C13 C14 C9 106.00(14) yes
C13 C14 C15 109.50(14) yes
C9 C14 C15 107.82(14) yes
C13 C14 C18 111.26(15) yes
C9 C14 C18 111.03(13) yes
C15 C14 C18 111.05(15) yes
C14 C15 C16 112.97(15) yes
C14 C15 H151 104.8(12) no
C16 C15 H151 111.5(11) no
C14 C15 H152 110.2(13) no
C16 C15 H152 108.9(13) no
H151 C15 H152 108.3(17) no
C15 C16 C17 109.20(16) yes
C15 C16 H161 111.9(11) no
C17 C16 H161 107.1(14) no
C15 C16 H162 111.2(12) no
C17 C16 H162 108.9(13) no
H161 C16 H162 108.5(20) no
C16 C17 N1 123.15(17) yes
C16 C17 C8 127.37(17) yes
N1 C17 C8 109.46(17) yes
C14 C18 C19 114.88(15) yes
C14 C18 H181 112.1(12) no
C19 C18 H181 106.9(13) no
C14 C18 H182 110.1(13) no
C19 C18 H182 107.1(14) no
H181 C18 H182 105.2(17) no
C18 C19 O20 109.01(15) yes
C18 C19 H191 107.2(14) no
O20 C19 H191 112.8(14) no
C18 C19 H192 108.6(15) no
O20 C19 H192 110.2(13) no
H191 C19 H192 108.9(17) no
C19 O20 H201 107.9(18) no

loop_
_geom_bond_atom_site_label_1
_geom_bond_atom_site_label_2
_geom_bond_distance
_geom_bond_publ_flag
N1 C2 1.369(3) yes
N1 C17 1.383(2) yes
N1 H11 0.90(3) no
C2 C3 1.394(3) yes
C2 C7 1.423(2) yes
C3 C4 1.380(3) yes
C3 H31 0.99(2) no
C4 C5 1.399(3) yes
C4 H41 1.09(2) no
C5 C6 1.389(3) yes
C5 H51 0.96(3) no
C6 C7 1.401(3) yes
C6 H61 1.02(2) no
C7 C8 1.439(3) yes
C8 C9 1.512(2) yes
C8 C17 1.374(3) yes
C9 N10 1.475(2) yes
C9 C14 1.558(2) yes
C9 H91 1.02(2) no
N10 C11 1.481(2) yes
N10 H101 0.90(2) no
C11 C12 1.522(3) yes
C11 H111 1.02(2) no
C11 H112 0.99(2) no
C12 C13 1.526(3) yes
C12 H121 1.05(2) no
C12 H122 0.99(2) no
C13 C14 1.546(3) yes
C13 H131 0.99(2) no
C13 H132 1.02(3) no
C14 C15 1.540(2) yes
C14 C18 1.539(2) yes
C15 C16 1.531(3) yes
C15 H151 1.03(2) no
C15 H152 0.98(3) no
C16 C17 1.488(3) yes
C16 H161 1.02(3) no
C16 H162 1.06(3) no
C18 C19 1.522(3) yes
C18 H181 0.97(2) no
C18 H182 0.97(2) no
C19 O20 1.415(2) yes
C19 H191 1.02(2) no
C19 H192 1.03(2) no
O20 H201 0.82(3) no

loop_
_geom_contact_atom_site_label_1
_geom_contact_atom_site_label_2
_geom_contact_distance
_geom_contact_site_symmetry_2
_geom_contact_publ_flag
O20 N10 2.799(2) 1_556 no
O20 N10 3.016(2) 4_665 no
O20 C11 3.158(3) 1_556 no
O20 C6 3.314(2) 1_556 no
O20 C11 3.524(3) 4_665 no
O20 C18 3.570(2) 4_665 no
N1 C3 3.300(3) 2_655 no
N1 C4 3.380(3) 2_655 no
N1 C2 3.511(3) 2_655 no
N10 C19 3.478(3) 1_554 no

loop_
_geom_hbond_atom_site_label_D
_geom_hbond_atom_site_label_H
_geom_hbond_atom_site_label_A
_geom_hbond_site_symmetry_A
_geom_hbond_angle_DHA
_geom_hbond_distance_DH
_geom_hbond_distance_HA
_geom_hbond_distance_DA
_geom_hbond_publ_flag
N10 H101 O20 4_664 155.7(18) 0.90(2) 2.17(2) 3.015(3) yes
O20 H201 N10 1_556 178(3) 0.82(3) 1.98(3) 2.799(3) yes

loop_
_geom_torsion_atom_site_label_1
_geom_torsion_atom_site_label_2
_geom_torsion_atom_site_label_3
_geom_torsion_atom_site_label_4
_geom_torsion
_geom_torsion_publ_flag
O20 C19 C18 C14 -168.6(2) no
N1 C2 C3 C4 179.6(2) no
N1 C2 C7 C6 -179.0(2) no
N1 C2 C7 C8 0.8(2) no
N1 C17 C8 C7 0.4(2) no
N1 C17 C8 C9 176.7(2) no
N1 C17 C16 C15 -168.7(2) no
N10 C9 C8 C7 -30.5(3) no
N10 C9 C8 C17 154.3(2) no
N10 C9 C14 C13 60.3(2) no
N10 C9 C14 C15 177.5(1) no
N10 C9 C14 C18 -60.6(2) no
N10 C11 C12 C13 -49.8(2) no
C2 N1 C17 C8 0.1(2) no
C2 N1 C17 C16 -178.6(2) no
C2 C3 C4 C5 -0.2(3) no
C2 C7 C6 C5 -0.7(3) no
C2 C7 C8 C9 -176.3(2) no
C2 C7 C8 C17 -0.7(2) no
C3 C2 N1 C17 179.0(2) no
C3 C2 C7 C6 1.4(3) no
C3 C2 C7 C8 -178.8(2) no
C3 C4 C5 C6 0.8(3) no
C4 C3 C2 C7 -0.9(3) no
C4 C5 C6 C7 -0.3(3) no
C5 C6 C7 C8 179.5(2) no
C6 C7 C8 C9 3.4(4) no
C6 C7 C8 C17 179.1(2) no
C7 C2 N1 C17 -0.6(2) no
C7 C8 C9 C14 -159.7(2) no
C7 C8 C17 C16 179.0(2) no
C8 C9 N10 C11 174.5(2) no
C8 C9 C14 C13 -170.1(1) no
C8 C9 C14 C15 -52.9(2) no
C8 C9 C14 C18 68.9(2) no
C8 C17 C16 C15 12.8(3) no
C9 N10 C11 C12 51.7(2) no
C9 C8 C17 C16 -4.7(3) no
C9 C14 C13 C12 -56.9(2) no
C9 C14 C15 C16 64.8(2) no
C9 C14 C18 C19 -175.0(1) no
C11 N10 C9 C14 -57.9(2) no
C11 C12 C13 C14 53.0(2) no
C12 C13 C14 C15 -173.0(2) no
C12 C13 C14 C18 63.9(2) no
C13 C14 C15 C16 179.7(2) no
C13 C14 C18 C19 67.2(2) no
C14 C9 C8 C17 25.1(2) no
C14 C15 C16 C17 -42.8(2) no
C15 C14 C18 C19 -55.0(2) no
C16 C15 C14 C18 -57.0(2) no
